data_7036843
loop_
_publ_author_name
'Dasari, Srikanth'
'Patra, Ashis K.'

_publ_section_title
;
 Luminescent europium and terbium complexes of dipyridoquinoxaline and
 dipyridophenazine ligands as photosensitizing antennae: structures and
 biological perspectives.
;
_journal_issue 46
_journal_name_full 'Dalton transactions (Cambridge, England : 2003)'
_journal_page_first 19844
_journal_page_last 19855
_journal_paper_doi 10.1039/c5dt02852c
_journal_volume 44
_journal_year 2015
_chemical_formula_moiety 'C20 H22 Cl3 N6 O2 Tb'
_chemical_formula_sum 'C20 H22 Cl3 N6 O2 Tb'
_chemical_formula_weight 643.71
_chemical_name_systematic
;
 ?
;
_space_group_IT_number 15
_symmetry_cell_setting monoclinic
_symmetry_space_group_name_Hall '-C 2yc'
_symmetry_space_group_name_H-M 'C 1 2/c 1'
_atom_sites_solution_hydrogens geom
_atom_sites_solution_primary direct
_atom_sites_solution_secondary difmap
_audit_creation_method SHELXL-97
_audit_update_record
;
2015-05-21 deposited with the CCDC.
2015-10-12 downloaded from the CCDC.
;
_cell_angle_alpha 90.00
_cell_angle_beta 104.67(3)
_cell_angle_gamma 90.00
_cell_formula_units_Z 8
_cell_length_a 38.244(8)
_cell_length_b 7.7857(16)
_cell_length_c 17.690(4)
_cell_measurement_temperature 100(2)
_cell_volume 5096(2)
_computing_cell_refinement 'Bruker APEX II V2012.4-3'
_computing_data_collection 'Bruker APEX II V2012.4-3'
_computing_data_reduction 'Bruker APEX II V2012.4-3'
_computing_molecular_graphics 'ORTEP-3 for Windows (Farrugia, 1997)'
_computing_publication_material 'WinGX publication routines (Farrugia, 1999)'
_computing_structure_refinement 'SHELXL-97 (Sheldrick, 1997)'
_computing_structure_solution 'SHELXS-97 (Sheldrick, 1990)'
_diffrn_ambient_temperature 100(2)
_diffrn_measured_fraction_theta_full 0.993
_diffrn_measured_fraction_theta_max 0.993
_diffrn_measurement_device_type 'Bruker APEX-II CCD'
_diffrn_measurement_method '\w scans'
_diffrn_radiation_monochromator graphite
_diffrn_radiation_source 'fine-focus sealed tube'
_diffrn_radiation_type MoK\a
_diffrn_radiation_wavelength 0.71073
_diffrn_reflns_av_R_equivalents 0.0268
_diffrn_reflns_av_sigmaI/netI 0.0248
_diffrn_reflns_limit_h_max 46
_diffrn_reflns_limit_h_min -39
_diffrn_reflns_limit_k_max 9
_diffrn_reflns_limit_k_min -9
_diffrn_reflns_limit_l_max 19
_diffrn_reflns_limit_l_min -21
_diffrn_reflns_number 17445
_diffrn_reflns_theta_full 26.00
_diffrn_reflns_theta_max 26.00
_diffrn_reflns_theta_min 2.67
_exptl_absorpt_coefficient_mu 3.118
_exptl_absorpt_correction_T_max 0.6037
_exptl_absorpt_correction_T_min 0.5744
_exptl_absorpt_correction_type multi-scan
_exptl_absorpt_process_details SADABS(Sheldrick,1997)
_exptl_crystal_colour Yellow
_exptl_crystal_density_diffrn 1.678
_exptl_crystal_density_method 'not measured'
_exptl_crystal_description Block
_exptl_crystal_F_000 2528
_exptl_crystal_size_max 0.20
_exptl_crystal_size_mid 0.19
_exptl_crystal_size_min 0.18
_platon_squeeze_details
;
;
_refine_diff_density_max 0.874
_refine_diff_density_min -0.988
_refine_diff_density_rms 0.131
_refine_ls_extinction_method none
_refine_ls_goodness_of_fit_ref 1.122
_refine_ls_hydrogen_treatment constr
_refine_ls_matrix_type full
_refine_ls_number_parameters 289
_refine_ls_number_reflns 4974
_refine_ls_number_restraints 0
_refine_ls_restrained_S_all 1.122
_refine_ls_R_factor_all 0.0249
_refine_ls_R_factor_gt 0.0238
_refine_ls_shift/su_max 0.001
_refine_ls_shift/su_mean 0.000
_refine_ls_structure_factor_coef Fsqd
_refine_ls_weighting_details 'calc w=1/[\s^2^(Fo^2^)+(0.0349P)^2^+14.0889P] where P=(Fo^2^+2Fc^2^)/3'
_refine_ls_weighting_scheme calc
_refine_ls_wR_factor_gt 0.0660
_refine_ls_wR_factor_ref 0.0667
_reflns_number_gt 4716
_reflns_number_total 4974
_reflns_threshold_expression >2sigma(I)
_cod_data_source_file c5dt02852c2.cif
_cod_data_source_block tbdpq
_cod_depositor_comments
;
The following automatic conversions were performed:

'_symmetry_cell_setting' value 'Monoclinic' changed to 'monoclinic'
according to
/usr/data/users/saulius/crontab/automatic-downloads/rss-feeds/RSC/lib/dictionaries/cif_core.dic
dictionary named 'cif_core.dic' version 2.4.2 from 2011-04-26.

Automatic conversion script
Id: cif_fix_values 3271 2015-04-21 07:52:19Z andrius 

 Adding full bibliography for 7036841--7036844.cif.
;
_cod_original_cell_volume 5095.5(18)
_cod_original_sg_symbol_H-M C2/c
_cod_database_code 7036843

loop_
_symmetry_equiv_pos_as_xyz
'x, y, z'
'-x, y, -z+1/2'
'x+1/2, y+1/2, z'
'-x+1/2, y+1/2, -z+1/2'
'-x, -y, -z'
'x, -y, z-1/2'
'-x+1/2, -y+1/2, -z'
'x+1/2, -y+1/2, z-1/2'

loop_
_atom_site_label
_atom_site_type_symbol
_atom_site_fract_x
_atom_site_fract_y
_atom_site_fract_z
_atom_site_U_iso_or_equiv
_atom_site_adp_type
_atom_site_occupancy
_atom_site_symmetry_multiplicity
_atom_site_calc_flag
_atom_site_refinement_flags
Tb1 Tb 0.125839(3) 0.120887(16) 0.101038(7) 0.01482(6) Uani 1 1 d .
Cl1 Cl 0.158897(19) -0.14442(8) 0.18040(4) 0.01938(14) Uani 1 1 d .
Cl2 Cl 0.07533(2) 0.08088(10) 0.18039(4) 0.02389(15) Uani 1 1 d .
Cl3 Cl 0.08745(2) 0.32565(11) -0.00881(4) 0.02953(17) Uani 1 1 d .
O1 O 0.09036(6) -0.0854(3) 0.01969(13) 0.0266(5) Uani 1 1 d .
O2 O 0.13706(6) 0.3506(3) 0.18332(13) 0.0233(4) Uani 1 1 d .
N1 N 0.15795(6) 0.0584(3) -0.00738(13) 0.0176(5) Uani 1 1 d .
N2 N 0.19533(6) 0.1893(3) 0.13046(12) 0.0165(5) Uani 1 1 d .
N3 N 0.26913(7) -0.0923(3) -0.07412(15) 0.0229(5) Uani 1 1 d .
N4 N 0.30842(7) 0.0344(3) 0.07205(14) 0.0223(5) Uani 1 1 d .
N5 N 0.04194(8) -0.2301(4) -0.05141(16) 0.0339(7) Uani 1 1 d .
N6 N 0.10464(6) 0.5467(3) 0.23229(13) 0.0184(5) Uani 1 1 d .
C1 C 0.13918(8) 0.0116(4) -0.07861(15) 0.0203(6) Uani 1 1 d .
H1 H 0.1136 0.0197 -0.0909 0.024 Uiso 1 1 calc R
C2 C 0.15530(8) -0.0488(4) -0.13601(16) 0.0217(6) Uani 1 1 d .
H2 H 0.1409 -0.0786 -0.1864 0.026 Uiso 1 1 calc R
C3 C 0.19235(8) -0.0646(4) -0.11854(16) 0.0212(6) Uani 1 1 d .
H3 H 0.2038 -0.1086 -0.1562 0.025 Uiso 1 1 calc R
C4 C 0.21301(8) -0.0146(3) -0.04410(15) 0.0178(5) Uani 1 1 d .
C5 C 0.25217(8) -0.0239(3) -0.02254(15) 0.0183(5) Uani 1 1 d .
C6 C 0.30493(9) -0.0944(4) -0.05229(19) 0.0262(7) Uani 1 1 d .
H6 H 0.3178 -0.1406 -0.0871 0.031 Uiso 1 1 calc R
C7 C 0.32446(8) -0.0311(4) 0.02014(18) 0.0243(6) Uani 1 1 d .
H7 H 0.3501 -0.0351 0.0326 0.029 Uiso 1 1 calc R
C8 C 0.27184(7) 0.0388(3) 0.05082(15) 0.0179(5) Uani 1 1 d .
C9 C 0.25275(8) 0.1129(3) 0.10476(16) 0.0164(6) Uani 1 1 d .
C10 C 0.27117(8) 0.1848(4) 0.17636(16) 0.0194(6) Uani 1 1 d .
H10 H 0.2968 0.1830 0.1923 0.023 Uiso 1 1 calc R
C11 C 0.25156(8) 0.2583(4) 0.22340(16) 0.0211(6) Uani 1 1 d .
H11 H 0.2634 0.3081 0.2722 0.025 Uiso 1 1 calc R
C12 C 0.21373(8) 0.2578(4) 0.19765(15) 0.0194(6) Uani 1 1 d .
H12 H 0.2004 0.3097 0.2302 0.023 Uiso 1 1 calc R
C13 C 0.21481(8) 0.1177(3) 0.08422(16) 0.0155(6) Uani 1 1 d .
C14 C 0.19444(7) 0.0496(3) 0.00912(15) 0.0159(5) Uani 1 1 d .
C15 C 0.05856(9) -0.1354(4) 0.0081(2) 0.0291(7) Uani 1 1 d .
H15 H 0.0454 -0.1027 0.0448 0.035 Uiso 1 1 calc R
C16 C 0.00551(11) -0.2946(6) -0.0587(3) 0.0543(12) Uani 1 1 d .
H16A H -0.0023 -0.3619 -0.1068 0.081 Uiso 1 1 calc R
H16B H -0.0110 -0.1977 -0.0604 0.081 Uiso 1 1 calc R
H16C H 0.0053 -0.3676 -0.0137 0.081 Uiso 1 1 calc R
C17 C 0.06056(12) -0.2843(5) -0.1107(2) 0.0450(10) Uani 1 1 d .
H17A H 0.0441 -0.3534 -0.1507 0.068 Uiso 1 1 calc R
H17B H 0.0818 -0.3531 -0.0858 0.068 Uiso 1 1 calc R
H17C H 0.0682 -0.1827 -0.1351 0.068 Uiso 1 1 calc R
C18 C 0.13219(8) 0.4465(4) 0.23680(16) 0.0210(6) Uani 1 1 d .
H18 H 0.1503 0.4456 0.2848 0.025 Uiso 1 1 calc R
C19 C 0.10275(9) 0.6608(4) 0.29678(18) 0.0265(6) Uani 1 1 d .
H19A H 0.0801 0.7262 0.2828 0.040 Uiso 1 1 calc R
H19B H 0.1233 0.7403 0.3071 0.040 Uiso 1 1 calc R
H19C H 0.1036 0.5924 0.3437 0.040 Uiso 1 1 calc R
C20 C 0.07568(9) 0.5633(5) 0.16077(19) 0.0350(8) Uani 1 1 d .
H20A H 0.0576 0.6448 0.1694 0.052 Uiso 1 1 calc R
H20B H 0.0643 0.4510 0.1465 0.052 Uiso 1 1 calc R
H20C H 0.0857 0.6052 0.1184 0.052 Uiso 1 1 calc R

loop_
_atom_site_aniso_label
_atom_site_aniso_U_11
_atom_site_aniso_U_22
_atom_site_aniso_U_33
_atom_site_aniso_U_23
_atom_site_aniso_U_13
_atom_site_aniso_U_12
Tb1 0.01322(9) 0.01893(9) 0.01125(9) -0.00111(4) 0.00112(6) -0.00054(4)
Cl1 0.0179(3) 0.0217(3) 0.0184(3) 0.0023(2) 0.0043(3) 0.0032(3)
Cl2 0.0189(3) 0.0285(3) 0.0260(4) 0.0020(3) 0.0087(3) 0.0015(3)
Cl3 0.0319(4) 0.0389(4) 0.0161(3) 0.0052(3) 0.0031(3) 0.0132(3)
O1 0.0234(12) 0.0318(11) 0.0223(11) -0.0056(9) 0.0016(9) -0.0095(9)
O2 0.0192(11) 0.0247(10) 0.0247(11) -0.0087(8) 0.0031(8) -0.0017(8)
N1 0.0196(12) 0.0192(11) 0.0135(11) 0.0000(9) 0.0035(9) -0.0005(9)
N2 0.0167(11) 0.0186(11) 0.0134(10) -0.0007(9) 0.0025(9) -0.0022(9)
N3 0.0256(14) 0.0247(12) 0.0200(13) 0.0005(10) 0.0087(10) 0.0024(10)
N4 0.0194(13) 0.0255(13) 0.0219(12) 0.0018(10) 0.0052(10) 0.0016(10)
N5 0.0290(15) 0.0271(14) 0.0347(15) 0.0030(11) -0.0119(12) -0.0047(11)
N6 0.0183(12) 0.0193(11) 0.0170(11) -0.0011(9) 0.0032(9) -0.0014(9)
C1 0.0191(14) 0.0246(14) 0.0151(13) 0.0013(11) 0.0004(10) -0.0018(11)
C2 0.0256(15) 0.0250(14) 0.0120(12) -0.0012(11) 0.0002(11) -0.0022(12)
C3 0.0270(16) 0.0231(14) 0.0143(13) -0.0018(11) 0.0068(11) -0.0009(12)
C4 0.0226(14) 0.0161(12) 0.0152(13) 0.0015(10) 0.0056(11) 0.0000(11)
C5 0.0225(14) 0.0174(12) 0.0161(13) 0.0026(10) 0.0067(11) 0.0008(11)
C6 0.0283(17) 0.0276(15) 0.0265(16) 0.0001(12) 0.0140(13) 0.0040(13)
C7 0.0172(14) 0.0289(15) 0.0286(15) 0.0035(12) 0.0091(12) 0.0038(12)
C8 0.0181(14) 0.0182(13) 0.0179(13) 0.0035(10) 0.0056(11) 0.0008(11)
C9 0.0180(14) 0.0162(13) 0.0146(13) 0.0018(9) 0.0035(11) -0.0009(10)
C10 0.0157(14) 0.0226(14) 0.0189(13) 0.0009(11) 0.0025(10) -0.0009(11)
C11 0.0181(14) 0.0286(15) 0.0147(13) -0.0037(11) 0.0008(10) -0.0042(12)
C12 0.0192(14) 0.0247(14) 0.0145(13) -0.0024(10) 0.0048(10) -0.0014(11)
C13 0.0191(15) 0.0156(13) 0.0123(13) 0.0024(9) 0.0047(11) -0.0011(10)
C14 0.0191(14) 0.0146(12) 0.0131(12) 0.0016(10) 0.0026(10) -0.0019(10)
C15 0.0259(18) 0.0290(16) 0.0275(17) 0.0047(12) -0.0025(13) -0.0036(13)
C16 0.031(2) 0.046(2) 0.069(3) 0.004(2) -0.0174(19) -0.0146(18)
C17 0.056(3) 0.0357(19) 0.0323(19) -0.0099(15) -0.0084(17) -0.0044(18)
C18 0.0165(14) 0.0248(14) 0.0209(14) -0.0031(11) 0.0032(11) -0.0027(11)
C19 0.0297(17) 0.0293(15) 0.0209(15) -0.0046(12) 0.0072(12) 0.0066(13)
C20 0.0309(19) 0.0366(18) 0.0286(17) -0.0070(14) -0.0089(14) 0.0097(15)

loop_
_atom_type_symbol
_atom_type_description
_atom_type_scat_dispersion_real
_atom_type_scat_dispersion_imag
_atom_type_scat_source
C C 0.0033 0.0016 'International Tables Vol C Tables 4.2.6.8 and 6.1.1.4'
H H 0.0000 0.0000 'International Tables Vol C Tables 4.2.6.8 and 6.1.1.4'
N N 0.0061 0.0033 'International Tables Vol C Tables 4.2.6.8 and 6.1.1.4'
O O 0.0106 0.0060 'International Tables Vol C Tables 4.2.6.8 and 6.1.1.4'
Cl Cl 0.1484 0.1585 'International Tables Vol C Tables 4.2.6.8 and 6.1.1.4'
Tb Tb -0.1723 4.1537 'International Tables Vol C Tables 4.2.6.8 and 6.1.1.4'

loop_
_geom_angle_atom_site_label_1
_geom_angle_atom_site_label_2
_geom_angle_atom_site_label_3
_geom_angle
O2 Tb1 O1 156.36(8)
O2 Tb1 N1 125.23(8)
O1 Tb1 N1 73.99(8)
O2 Tb1 N2 72.35(8)
O1 Tb1 N2 131.19(8)
N1 Tb1 N2 62.39(7)
O2 Tb1 Cl1 106.73(6)
O1 Tb1 Cl1 85.12(6)
N1 Tb1 Cl1 89.64(5)
N2 Tb1 Cl1 74.27(5)
O2 Tb1 Cl3 88.62(6)
O1 Tb1 Cl3 80.52(6)
N1 Tb1 Cl3 81.24(5)
N2 Tb1 Cl3 111.56(6)
Cl1 Tb1 Cl3 164.64(2)
O2 Tb1 Cl2 78.49(6)
O1 Tb1 Cl2 81.95(6)
N1 Tb1 Cl2 155.89(6)
N2 Tb1 Cl2 138.30(5)
Cl1 Tb1 Cl2 86.67(2)
Cl3 Tb1 Cl2 96.61(3)
C15 O1 Tb1 134.8(2)
C18 O2 Tb1 155.3(2)
C1 N1 C14 118.0(2)
C1 N1 Tb1 120.79(19)
C14 N1 Tb1 120.65(17)
C12 N2 C13 117.1(2)
C12 N2 Tb1 122.52(18)
C13 N2 Tb1 118.60(17)
C6 N3 C5 116.4(3)
C7 N4 C8 116.3(3)
C15 N5 C16 121.6(4)
C15 N5 C17 120.7(3)
C16 N5 C17 117.6(3)
C18 N6 C20 122.2(3)
C18 N6 C19 121.2(2)
C20 N6 C19 116.4(2)
N1 C1 C2 123.2(3)
C3 C2 C1 119.0(3)
C2 C3 C4 119.1(3)
C14 C4 C3 117.7(3)
C14 C4 C5 120.3(2)
C3 C4 C5 122.0(3)
N3 C5 C8 121.3(3)
N3 C5 C4 118.7(2)
C8 C5 C4 119.9(2)
N3 C6 C7 122.3(3)
N4 C7 C6 122.4(3)
N4 C8 C5 121.3(3)
N4 C8 C9 118.8(2)
C5 C8 C9 120.0(3)
C10 C9 C13 118.2(3)
C10 C9 C8 121.9(3)
C13 C9 C8 119.8(2)
C11 C10 C9 119.1(3)
C10 C11 C12 118.5(3)
N2 C12 C11 124.1(3)
N2 C13 C9 122.9(2)
N2 C13 C14 116.7(3)
C9 C13 C14 120.3(3)
N1 C14 C4 122.8(2)
N1 C14 C13 117.5(2)
C4 C14 C13 119.6(3)
O1 C15 N5 124.4(4)
O2 C18 N6 125.8(3)

loop_
_geom_bond_atom_site_label_1
_geom_bond_atom_site_label_2
_geom_bond_distance
Tb1 O2 2.277(2)
Tb1 O1 2.346(2)
Tb1 N1 2.572(2)
Tb1 N2 2.630(2)
Tb1 Cl1 2.6338(8)
Tb1 Cl3 2.6511(10)
Tb1 Cl2 2.6779(10)
O1 C15 1.244(4)
O2 C18 1.256(4)
N1 C1 1.333(3)
N1 C14 1.353(4)
N2 C12 1.330(3)
N2 C13 1.358(4)
N3 C6 1.325(4)
N3 C5 1.355(4)
N4 C7 1.329(4)
N4 C8 1.354(4)
N5 C15 1.310(4)
N5 C16 1.456(5)
N5 C17 1.471(5)
N6 C18 1.297(4)
N6 C20 1.461(4)
N6 C19 1.462(4)
C1 C2 1.396(4)
C2 C3 1.377(4)
C3 C4 1.408(4)
C4 C14 1.407(4)
C4 C5 1.451(4)
C5 C8 1.412(4)
C6 C7 1.399(4)
C8 C9 1.459(4)
C9 C10 1.401(4)
C9 C13 1.404(4)
C10 C11 1.378(4)
C11 C12 1.402(4)
C13 C14 1.459(4)

loop_
_geom_torsion_atom_site_label_1
_geom_torsion_atom_site_label_2
_geom_torsion_atom_site_label_3
_geom_torsion_atom_site_label_4
_geom_torsion
O2 Tb1 O1 C15 -13.5(4)
N1 Tb1 O1 C15 -160.8(3)
N2 Tb1 O1 C15 172.3(3)
Cl1 Tb1 O1 C15 108.2(3)
Cl3 Tb1 O1 C15 -77.3(3)
Cl2 Tb1 O1 C15 20.8(3)
O1 Tb1 O2 C18 35.5(6)
N1 Tb1 O2 C18 176.0(5)
N2 Tb1 O2 C18 -149.1(5)
Cl1 Tb1 O2 C18 -82.2(5)
Cl3 Tb1 O2 C18 97.7(5)
Cl2 Tb1 O2 C18 0.7(5)
O2 Tb1 N1 C1 -134.6(2)
O1 Tb1 N1 C1 30.0(2)
N2 Tb1 N1 C1 -172.6(2)
Cl1 Tb1 N1 C1 115.0(2)
Cl3 Tb1 N1 C1 -52.6(2)
Cl2 Tb1 N1 C1 34.0(3)
O2 Tb1 N1 C14 54.3(2)
O1 Tb1 N1 C14 -141.0(2)
N2 Tb1 N1 C14 16.36(18)
Cl1 Tb1 N1 C14 -56.02(19)
Cl3 Tb1 N1 C14 136.4(2)
Cl2 Tb1 N1 C14 -137.04(17)
O2 Tb1 N2 C12 30.2(2)
O1 Tb1 N2 C12 -152.3(2)
N1 Tb1 N2 C12 178.3(2)
Cl1 Tb1 N2 C12 -83.6(2)
Cl3 Tb1 N2 C12 111.4(2)
Cl2 Tb1 N2 C12 -17.6(2)
O2 Tb1 N2 C13 -165.3(2)
O1 Tb1 N2 C13 12.2(2)
N1 Tb1 N2 C13 -17.15(17)
Cl1 Tb1 N2 C13 80.89(18)
Cl3 Tb1 N2 C13 -84.10(18)
Cl2 Tb1 N2 C13 146.89(15)
C14 N1 C1 C2 1.3(4)
Tb1 N1 C1 C2 -170.0(2)
N1 C1 C2 C3 1.3(4)
C1 C2 C3 C4 -1.9(4)
C2 C3 C4 C14 0.0(4)
C2 C3 C4 C5 -178.5(3)
C6 N3 C5 C8 -1.0(4)
C6 N3 C5 C4 178.6(3)
C14 C4 C5 N3 177.6(2)
C3 C4 C5 N3 -4.0(4)
C14 C4 C5 C8 -2.8(4)
C3 C4 C5 C8 175.6(3)
C5 N3 C6 C7 0.5(4)
C8 N4 C7 C6 -0.7(4)
N3 C6 C7 N4 0.4(5)
C7 N4 C8 C5 0.2(4)
C7 N4 C8 C9 -178.6(2)
N3 C5 C8 N4 0.7(4)
C4 C5 C8 N4 -178.9(2)
N3 C5 C8 C9 179.5(2)
C4 C5 C8 C9 -0.1(4)
N4 C8 C9 C10 2.3(4)
C5 C8 C9 C10 -176.6(3)
N4 C8 C9 C13 -179.6(2)
C5 C8 C9 C13 1.6(4)
C13 C9 C10 C11 -0.5(4)
C8 C9 C10 C11 177.7(3)
C9 C10 C11 C12 0.1(4)
C13 N2 C12 C11 -0.8(4)
Tb1 N2 C12 C11 163.9(2)
C10 C11 C12 N2 0.6(4)
C12 N2 C13 C9 0.4(4)
Tb1 N2 C13 C9 -164.98(19)
C12 N2 C13 C14 -177.4(2)
Tb1 N2 C13 C14 17.3(3)
C10 C9 C13 N2 0.3(4)
C8 C9 C13 N2 -178.0(2)
C10 C9 C13 C14 177.9(2)
C8 C9 C13 C14 -0.3(4)
C1 N1 C14 C4 -3.3(4)
Tb1 N1 C14 C4 167.97(19)
C1 N1 C14 C13 173.8(2)
Tb1 N1 C14 C13 -14.9(3)
C3 C4 C14 N1 2.7(4)
C5 C4 C14 N1 -178.8(2)
C3 C4 C14 C13 -174.4(2)
C5 C4 C14 C13 4.1(4)
N2 C13 C14 N1 -2.0(3)
C9 C13 C14 N1 -179.8(2)
N2 C13 C14 C4 175.2(2)
C9 C13 C14 C4 -2.6(4)
Tb1 O1 C15 N5 165.9(2)
C16 N5 C15 O1 175.5(3)
C17 N5 C15 O1 -0.4(5)
Tb1 O2 C18 N6 -69.8(6)
C20 N6 C18 O2 -2.0(5)
C19 N6 C18 O2 -176.3(3)

loop_
_platon_squeeze_void_nr
_platon_squeeze_void_average_x
_platon_squeeze_void_average_y
_platon_squeeze_void_average_z
_platon_squeeze_void_volume
_platon_squeeze_void_count_electrons
_platon_squeeze_void_content
1 0.000 -0.166 0.250 123 27 ' '
2 0.000 0.165 0.750 123 27 ' '
3 0.500 0.334 0.250 123 27 ' '
4 0.500 -0.335 0.750 123 27 ' '
